data_4350612
loop_
_publ_author_name
'Timosheva, Natalya V.'
'Chandrasekaran, A.'
'Holmes, Robert R.'

_publ_section_title
;
 Biologically relevant phosphoranes: synthesis and structural
 characterization of glucofuranose-derived phosphoranes with penta- and
 hexacoordination at phosphorus.
;
_journal_issue 26
_journal_name_full 'Inorganic chemistry'
_journal_page_first 10836
_journal_page_last 10848
_journal_paper_doi 10.1021/ic061596f
_journal_volume 45
_journal_year 2006
_chemical_formula_moiety 'C37 H53 O8 P S, C37 H53 O8 P S'
_chemical_formula_sum 'C37 H53 O8 P S'
_chemical_formula_weight 688.82
_space_group_IT_number 4
_space_group_name_Hall 'P 2yb'
_space_group_name_H-M_alt 'P 1 21 1'
_symmetry_cell_setting monoclinic
_symmetry_space_group_name_H-M 'P 1 21 1'
_atom_sites_solution_hydrogens geom
_atom_sites_solution_primary direct
_atom_sites_solution_secondary difmap
_audit_creation_method SHELXL-97
_cell_angle_alpha 90.00
_cell_angle_beta 91.4254(4)
_cell_angle_gamma 90.00
_cell_formula_units_Z 4
_cell_length_a 17.1545(2)
_cell_length_b 11.1392(1)
_cell_length_c 19.8162(2)
_cell_measurement_reflns_used 6989
_cell_measurement_temperature 293(2)
_cell_measurement_theta_max 25.03
_cell_measurement_theta_min 2.04
_cell_volume 3785.45(7)
_computing_structure_refinement 'SHELXL-97 (Sheldrick, 1997)'
_computing_structure_solution 'SHELXS-97 (Sheldrick, 1990)'
_diffrn_ambient_temperature 293(2)
_diffrn_measured_fraction_theta_full 0.995
_diffrn_measured_fraction_theta_max 0.995
_diffrn_measurement_device_type 'Nonius KappaCCD area detector'
_diffrn_radiation_monochromator graphite
_diffrn_radiation_source 'fine-focus sealed tube'
_diffrn_radiation_type MoK\a
_diffrn_radiation_wavelength 0.71073
_diffrn_reflns_av_R_equivalents 0.0000
_diffrn_reflns_av_sigmaI/netI 0.0399
_diffrn_reflns_limit_h_max 20
_diffrn_reflns_limit_h_min -20
_diffrn_reflns_limit_k_max 12
_diffrn_reflns_limit_k_min -13
_diffrn_reflns_limit_l_max 23
_diffrn_reflns_limit_l_min -23
_diffrn_reflns_number 13262
_diffrn_reflns_theta_full 25.03
_diffrn_reflns_theta_max 25.03
_diffrn_reflns_theta_min 2.98
_exptl_absorpt_coefficient_mu 0.175
_exptl_absorpt_correction_T_max 0.9492
_exptl_absorpt_correction_T_min 0.8441
_exptl_crystal_colour colorless
_exptl_crystal_density_diffrn 1.209
_exptl_crystal_density_method 'not measured'
_exptl_crystal_description needle
_exptl_crystal_F_000 1480
_exptl_crystal_size_max 1.00
_exptl_crystal_size_mid 0.45
_exptl_crystal_size_min 0.30
_refine_diff_density_max 0.546
_refine_diff_density_min -0.245
_refine_diff_density_rms 0.043
_refine_ls_abs_structure_details 'Flack H D (1983), Acta Cryst. A39, 876-881'
_refine_ls_abs_structure_Flack -0.02(6)
_refine_ls_extinction_method none
_refine_ls_goodness_of_fit_ref 1.021
_refine_ls_hydrogen_treatment riding
_refine_ls_matrix_type full
_refine_ls_number_parameters 841
_refine_ls_number_reflns 13262
_refine_ls_number_restraints 67
_refine_ls_restrained_S_all 1.052
_refine_ls_R_factor_all 0.0691
_refine_ls_R_factor_gt 0.0525
_refine_ls_shift/su_max 0.001
_refine_ls_shift/su_mean 0.000
_refine_ls_structure_factor_coef Fsqd
_refine_ls_weighting_details 'calc w=1/[\s^2^(Fo^2^)+(0.0808P)^2^+1.2845P] where P=(Fo^2^+2Fc^2^)/3'
_refine_ls_weighting_scheme calc
_refine_ls_wR_factor_gt 0.1319
_refine_ls_wR_factor_ref 0.1414
_reflns_number_gt 10784
_reflns_number_total 13262
_reflns_threshold_expression >2sigma(I)
_cod_data_source_file ic061596fsi20060918_073859.cif
_cod_data_source_block ntp30_(compound_=_4)
_cod_depositor_comments
;
The following automatic conversions were performed:

data item '_symmetry_cell_setting' value 'Monoclinic' was changed to
'monoclinic' in accordance with the
/home/saulius/struct/COD-crude-data/automatic-downloads/DataCite-retrospective/ACS/depositions/lib/dictionaries/cif_core.dic
dictionary named 'cif_core.dic' version 2.4.2 last updated on
2011-04-26.

Automatic conversion script
Id: cif_fix_values 6909 2019-04-08 15:41:33Z antanas 
;
_cod_original_sg_symbol_H-M P2(1)
_cod_database_code 4350612

loop_
_symmetry_equiv_pos_as_xyz
'x, y, z'
'-x, y+1/2, -z'

loop_
_atom_site_label
_atom_site_type_symbol
_atom_site_fract_x
_atom_site_fract_y
_atom_site_fract_z
_atom_site_U_iso_or_equiv
_atom_site_adp_type
_atom_site_occupancy
_atom_site_symmetry_multiplicity
_atom_site_calc_flag
_atom_site_refinement_flags
P1 P 0.10155(5) 0.73055(9) 0.40335(4) 0.0452(2) Uani 1 1 d .
S1 S -0.01391(5) 0.79776(9) 0.32474(5) 0.0513(2) Uani 1 1 d .
O1 O 0.13969(19) 0.4698(3) 0.51828(17) 0.0738(8) Uani 1 1 d .
O2 O 0.2354(2) 0.4276(3) 0.59976(17) 0.0857(10) Uani 1 1 d .
O3 O 0.27059(17) 0.6209(2) 0.60214(13) 0.0624(7) Uani 1 1 d .
O4 O 0.18111(13) 0.6966(2) 0.44460(11) 0.0473(6) Uani 1 1 d .
O5 O 0.05222(15) 0.6070(2) 0.41974(13) 0.0570(6) Uani 1 1 d .
O6 O 0.05443(13) 0.8057(2) 0.46175(11) 0.0516(6) Uani 1 1 d .
O7 O 0.13238(16) 0.6618(3) 0.33428(12) 0.0658(8) Uani 1 1 d .
O8 O 0.13785(13) 0.8596(2) 0.37572(14) 0.0574(7) Uani 1 1 d .
C1 C 0.2189(3) 0.4686(4) 0.5337(2) 0.0662(11) Uani 1 1 d .
H1 H 0.2471 0.4212 0.5006 0.079 Uiso 1 1 calc R
C2 C 0.2474(2) 0.5997(3) 0.53442(17) 0.0515(9) Uani 1 1 d .
H2 H 0.2900 0.6127 0.5033 0.062 Uiso 1 1 calc R
C3 C 0.1760(2) 0.6722(3) 0.51535(17) 0.0480(8) Uani 1 1 d .
H3 H 0.1732 0.7463 0.5418 0.058 Uiso 1 1 calc R
C4 C 0.1091(2) 0.5861(4) 0.53135(19) 0.0560(9) Uani 1 1 d .
H4 H 0.0975 0.5924 0.5794 0.067 Uiso 1 1 calc R
C5 C 0.0349(2) 0.6074(4) 0.4901(2) 0.0616(10) Uani 1 1 d .
H5 H -0.0047 0.5471 0.5003 0.074 Uiso 1 1 calc R
C6 C 0.0037(2) 0.7328(5) 0.4994(2) 0.0678(11) Uani 1 1 d .
H6A H -0.0496 0.7391 0.4820 0.081 Uiso 1 1 calc R
H6B H 0.0051 0.7555 0.5466 0.081 Uiso 1 1 calc R
C7 C 0.2883(3) 0.5080(4) 0.6323(2) 0.0620(10) Uani 1 1 d .
C8 C 0.3703(3) 0.4722(5) 0.6195(3) 0.0891(15) Uani 1 1 d .
H8A H 0.4053 0.5277 0.6415 0.134 Uiso 1 1 calc R
H8B H 0.3788 0.4728 0.5718 0.134 Uiso 1 1 calc R
H8C H 0.3795 0.3929 0.6370 0.134 Uiso 1 1 calc R
C9 C 0.2727(4) 0.5135(6) 0.7062(2) 0.0937(16) Uani 1 1 d .
H9A H 0.3088 0.5680 0.7278 0.141 Uiso 1 1 calc R
H9B H 0.2790 0.4350 0.7256 0.141 Uiso 1 1 calc R
H9C H 0.2204 0.5411 0.7127 0.141 Uiso 1 1 calc R
C10 C 0.1052(2) 0.6762(3) 0.27005(16) 0.0455(8) Uani 1 1 d .
C11 C 0.1486(2) 0.6252(3) 0.21790(17) 0.0479(8) Uani 1 1 d .
C12 C 0.1145(2) 0.6328(4) 0.15405(19) 0.0558(9) Uani 1 1 d .
H12 H 0.1412 0.5981 0.1188 0.067 Uiso 1 1 calc R
C13 C 0.0429(2) 0.6885(4) 0.13791(19) 0.0574(10) Uani 1 1 d .
C14 C 0.0042(2) 0.7402(4) 0.19064(17) 0.0497(8) Uani 1 1 d .
H14 H -0.0430 0.7792 0.1823 0.060 Uiso 1 1 calc R
C15 C 0.03482(18) 0.7345(3) 0.25622(16) 0.0432(7) Uani 1 1 d .
C16 C 0.02413(19) 0.9450(3) 0.32546(16) 0.0435(8) Uani 1 1 d .
C17 C -0.0166(2) 1.0425(3) 0.29875(17) 0.0495(9) Uani 1 1 d .
H17 H -0.0656 1.0313 0.2786 0.059 Uiso 1 1 calc R
C18 C 0.0159(2) 1.1568(4) 0.30207(19) 0.0538(9) Uani 1 1 d .
C19 C 0.0891(2) 1.1690(4) 0.33401(19) 0.0541(9) Uani 1 1 d .
H19 H 0.1110 1.2453 0.3368 0.065 Uiso 1 1 calc R
C20 C 0.1313(2) 1.0729(3) 0.36196(17) 0.0478(8) Uani 1 1 d .
C21 C 0.09763(19) 0.9598(3) 0.35580(17) 0.0444(8) Uani 1 1 d .
C22 C 0.2286(2) 0.5659(4) 0.23132(19) 0.0561(9) Uani 1 1 d .
C23 C 0.0078(3) 0.6882(5) 0.0660(2) 0.0852(15) Uani 1 1 d D
C24 C -0.0262(3) 1.2653(4) 0.2710(2) 0.0738(12) Uani 1 1 d D
C25 C 0.2109(2) 1.0906(4) 0.3980(2) 0.0576(10) Uani 1 1 d .
C26 C 0.2838(3) 0.6517(5) 0.2678(3) 0.0845(14) Uani 1 1 d .
H26A H 0.2900 0.7228 0.2411 0.127 Uiso 1 1 calc R
H26B H 0.3336 0.6137 0.2747 0.127 Uiso 1 1 calc R
H26C H 0.2629 0.6729 0.3107 0.127 Uiso 1 1 calc R
C27 C 0.2208(3) 0.4562(5) 0.2755(4) 0.107(2) Uani 1 1 d .
H27A H 0.2712 0.4203 0.2829 0.161 Uiso 1 1 calc R
H27B H 0.1865 0.3994 0.2537 0.161 Uiso 1 1 calc R
H27C H 0.1999 0.4793 0.3181 0.161 Uiso 1 1 calc R
C28 C 0.2681(4) 0.5335(7) 0.1646(3) 0.121(3) Uani 1 1 d .
H28A H 0.2730 0.6045 0.1375 0.182 Uiso 1 1 calc R
H28B H 0.2369 0.4754 0.1405 0.182 Uiso 1 1 calc R
H28C H 0.3189 0.5006 0.1743 0.182 Uiso 1 1 calc R
C29 C 0.0735(5) 0.7494(9) 0.0171(5) 0.078(2) Uiso 0.50 1 d PD
C30 C -0.0658(5) 0.7690(8) 0.0588(4) 0.062(2) Uiso 0.50 1 d PD
C31 C -0.0070(8) 0.5603(9) 0.0423(8) 0.128(5) Uiso 0.50 1 d PD
C29* C 0.0702(7) 0.6692(12) 0.0131(7) 0.129(5) Uiso 0.50 1 d PD
C30* C -0.0395(6) 0.8049(8) 0.0508(5) 0.081(3) Uiso 0.50 1 d PD
C31* C -0.0509(6) 0.5743(9) 0.0649(6) 0.093(3) Uiso 0.50 1 d PD
C32 C -0.0205(6) 1.3759(8) 0.3228(5) 0.074(3) Uiso 0.50 1 d PD
C33 C -0.1123(6) 1.2405(13) 0.2486(6) 0.119(4) Uiso 0.50 1 d PD
C34 C 0.0223(6) 1.2991(11) 0.2050(5) 0.096(3) Uiso 0.50 1 d PD
C32* C 0.0060(7) 1.3900(10) 0.2921(6) 0.103(4) Uiso 0.50 1 d PD
C33* C -0.1187(5) 1.2556(11) 0.2905(6) 0.091(3) Uiso 0.50 1 d PD
C34* C -0.0236(8) 1.2539(15) 0.1917(6) 0.136(5) Uiso 0.50 1 d PD
C35 C 0.2357(3) 1.2217(5) 0.3986(3) 0.0997(18) Uani 1 1 d .
H35A H 0.2374 1.2510 0.3531 0.150 Uiso 1 1 calc R
H35B H 0.2864 1.2289 0.4199 0.150 Uiso 1 1 calc R
H35C H 0.1988 1.2681 0.4233 0.150 Uiso 1 1 calc R
C36 C 0.2075(3) 1.0442(6) 0.4706(2) 0.0955(18) Uani 1 1 d .
H36A H 0.2574 1.0547 0.4928 0.143 Uiso 1 1 calc R
H36B H 0.1941 0.9605 0.4702 0.143 Uiso 1 1 calc R
H36C H 0.1688 1.0883 0.4945 0.143 Uiso 1 1 calc R
C37 C 0.2746(2) 1.0211(5) 0.3604(3) 0.0758(13) Uani 1 1 d .
H37A H 0.2768 1.0496 0.3148 0.114 Uiso 1 1 calc R
H37B H 0.2625 0.9370 0.3603 0.114 Uiso 1 1 calc R
H37C H 0.3242 1.0337 0.3829 0.114 Uiso 1 1 calc R
P2 P 0.39538(5) 0.24176(9) 0.90660(4) 0.0457(2) Uani 1 1 d .
S2 S 0.51427(5) 0.31453(8) 0.83270(5) 0.0508(2) Uani 1 1 d .
O1A O 0.36890(18) 0.1814(3) 1.08956(13) 0.0742(8) Uani 1 1 d .
O2A O 0.2622(3) 0.1249(4) 1.15216(16) 0.1138(15) Uani 1 1 d .
O3A O 0.22046(19) 0.0203(3) 1.06143(13) 0.0739(8) Uani 1 1 d .
O4A O 0.31526(13) 0.2099(2) 0.94361(11) 0.0492(6) Uani 1 1 d .
O5A O 0.45344(14) 0.2541(3) 0.97448(12) 0.0575(6) Uani 1 1 d .
O6A O 0.42949(14) 0.1053(2) 0.89165(12) 0.0519(6) Uani 1 1 d .
O7A O 0.37984(17) 0.3879(2) 0.91254(13) 0.0586(7) Uani 1 1 d .
O8A O 0.35418(12) 0.2402(2) 0.82916(11) 0.0494(6) Uani 1 1 d .
C1A C 0.2880(3) 0.1890(4) 1.0970(2) 0.0700(12) Uani 1 1 d .
H1A H 0.2719 0.2731 1.1002 0.084 Uiso 1 1 calc R
C2A C 0.2494(2) 0.1307(4) 1.03628(19) 0.0573(10) Uani 1 1 d .
H2A H 0.2080 0.1808 1.0162 0.069 Uiso 1 1 calc R
C3A C 0.3138(2) 0.1075(3) 0.98821(18) 0.0514(9) Uani 1 1 d .
H3A H 0.3057 0.0324 0.9633 0.062 Uiso 1 1 calc R
C4A C 0.3852(2) 0.1007(4) 1.03552(18) 0.0578(10) Uani 1 1 d .
H4A H 0.3901 0.0190 1.0534 0.069 Uiso 1 1 calc R
C5A C 0.4618(2) 0.1372(4) 1.0041(2) 0.0646(11) Uani 1 1 d .
H5A H 0.5048 0.1355 1.0375 0.078 Uiso 1 1 calc R
C6A C 0.4796(3) 0.0600(4) 0.9440(2) 0.0667(11) Uani 1 1 d .
H6A1 H 0.5339 0.0676 0.9321 0.080 Uiso 1 1 calc R
H6A2 H 0.4684 -0.0237 0.9531 0.080 Uiso 1 1 calc R
C7A C 0.2174(3) 0.0263(5) 1.1322(2) 0.0739(13) Uani 1 1 d .
C8A C 0.2509(7) -0.0829(7) 1.1619(4) 0.172(4) Uani 1 1 d .
H8A1 H 0.2484 -0.0785 1.2102 0.258 Uiso 1 1 calc R
H8A2 H 0.3043 -0.0904 1.1492 0.258 Uiso 1 1 calc R
H8A3 H 0.2219 -0.1514 1.1460 0.258 Uiso 1 1 calc R
C9A C 0.1349(4) 0.0463(10) 1.1528(3) 0.159(4) Uani 1 1 d .
H9A1 H 0.1331 0.0502 1.2011 0.238 Uiso 1 1 calc R
H9A2 H 0.1029 -0.0188 1.1367 0.238 Uiso 1 1 calc R
H9A3 H 0.1160 0.1204 1.1338 0.238 Uiso 1 1 calc R
C10A C 0.4056(2) 0.4765(3) 0.87117(17) 0.0467(8) Uani 1 1 d .
C11A C 0.3675(2) 0.5875(3) 0.87082(17) 0.0459(8) Uani 1 1 d .
C12A C 0.3997(2) 0.6762(3) 0.83104(18) 0.0519(9) Uani 1 1 d .
H12A H 0.3751 0.7506 0.8303 0.062 Uiso 1 1 calc R
C13A C 0.4658(2) 0.6630(3) 0.79192(18) 0.0506(8) Uani 1 1 d .
C14A C 0.5007(2) 0.5514(3) 0.79275(18) 0.0489(8) Uani 1 1 d .
H14A H 0.5445 0.5380 0.7671 0.059 Uiso 1 1 calc R
C15A C 0.47103(19) 0.4588(3) 0.83148(18) 0.0457(8) Uani 1 1 d .
C16A C 0.46677(18) 0.2466(3) 0.76160(17) 0.0442(7) Uani 1 1 d .
C17A C 0.50383(19) 0.2294(3) 0.70112(17) 0.0469(8) Uani 1 1 d .
H17A H 0.5552 0.2542 0.6965 0.056 Uiso 1 1 calc R
C18A C 0.4643(2) 0.1753(3) 0.64749(17) 0.0504(8) Uani 1 1 d .
C19A C 0.3891(2) 0.1365(3) 0.65867(18) 0.0496(8) Uani 1 1 d .
H19A H 0.3627 0.0979 0.6233 0.060 Uiso 1 1 calc R
C20A C 0.3499(2) 0.1510(3) 0.71940(17) 0.0487(8) Uani 1 1 d .
C21A C 0.39059(19) 0.2106(3) 0.77040(16) 0.0451(8) Uani 1 1 d .
C22A C 0.2935(2) 0.6097(4) 0.91182(18) 0.0548(9) Uani 1 1 d .
C23A C 0.4956(2) 0.7682(4) 0.7501(2) 0.0650(11) Uani 1 1 d .
C24A C 0.5032(2) 0.1580(4) 0.57879(19) 0.0639(11) Uani 1 1 d .
C25A C 0.2659(2) 0.1024(4) 0.7279(2) 0.0626(11) Uani 1 1 d .
C26A C 0.2300(2) 0.5190(5) 0.8919(2) 0.0721(12) Uani 1 1 d .
H26D H 0.2178 0.5261 0.8445 0.108 Uiso 1 1 calc R
H26E H 0.1841 0.5347 0.9172 0.108 Uiso 1 1 calc R
H26F H 0.2483 0.4392 0.9015 0.108 Uiso 1 1 calc R
C27A C 0.3125(3) 0.5976(5) 0.9869(2) 0.0837(14) Uani 1 1 d .
H27D H 0.3522 0.6544 0.9998 0.126 Uiso 1 1 calc R
H27E H 0.3308 0.5177 0.9963 0.126 Uiso 1 1 calc R
H27F H 0.2664 0.6129 1.0121 0.126 Uiso 1 1 calc R
C28A C 0.2613(3) 0.7368(5) 0.8995(3) 0.0815(14) Uani 1 1 d .
H28D H 0.2485 0.7468 0.8524 0.122 Uiso 1 1 calc R
H28E H 0.2999 0.7949 0.9130 0.122 Uiso 1 1 calc R
H28F H 0.2153 0.7481 0.9254 0.122 Uiso 1 1 calc R
C29A C 0.5101(3) 0.8762(5) 0.7949(3) 0.0973(18) Uani 1 1 d .
H29A H 0.5293 0.9414 0.7684 0.146 Uiso 1 1 calc R
H29B H 0.5480 0.8561 0.8296 0.146 Uiso 1 1 calc R
H29C H 0.4623 0.8997 0.8153 0.146 Uiso 1 1 calc R
C30A C 0.5722(3) 0.7363(5) 0.7154(3) 0.0979(18) Uani 1 1 d .
H30A H 0.5637 0.6687 0.6860 0.147 Uiso 1 1 calc R
H30B H 0.6114 0.7166 0.7490 0.147 Uiso 1 1 calc R
H30C H 0.5892 0.8038 0.6894 0.147 Uiso 1 1 calc R
C31A C 0.4334(3) 0.8026(5) 0.6960(3) 0.0878(15) Uani 1 1 d .
H31A H 0.4237 0.7354 0.6667 0.132 Uiso 1 1 calc R
H31B H 0.4518 0.8692 0.6700 0.132 Uiso 1 1 calc R
H31C H 0.3860 0.8248 0.7175 0.132 Uiso 1 1 calc R
C32A C 0.5597(4) 0.2570(6) 0.5646(3) 0.114(2) Uani 1 1 d .
H32A H 0.5322 0.3318 0.5608 0.172 Uiso 1 1 calc R
H32B H 0.5855 0.2406 0.5232 0.172 Uiso 1 1 calc R
H32C H 0.5978 0.2620 0.6009 0.172 Uiso 1 1 calc R
C33A C 0.4447(4) 0.1485(14) 0.5232(3) 0.223(7) Uani 1 1 d .
H33A H 0.4141 0.2206 0.5211 0.334 Uiso 1 1 calc R
H33B H 0.4113 0.0810 0.5310 0.334 Uiso 1 1 calc R
H33C H 0.4707 0.1377 0.4813 0.334 Uiso 1 1 calc R
C34A C 0.5540(5) 0.0444(6) 0.5834(3) 0.132(3) Uani 1 1 d .
H34A H 0.5902 0.0515 0.6209 0.198 Uiso 1 1 calc R
H34B H 0.5822 0.0352 0.5425 0.198 Uiso 1 1 calc R
H34C H 0.5213 -0.0244 0.5898 0.198 Uiso 1 1 calc R
C35A C 0.2358(3) 0.0412(7) 0.6647(3) 0.109(2) Uani 1 1 d .
H35D H 0.2700 -0.0237 0.6535 0.164 Uiso 1 1 calc R
H35E H 0.2338 0.0979 0.6282 0.164 Uiso 1 1 calc R
H35F H 0.1845 0.0104 0.6720 0.164 Uiso 1 1 calc R
C36A C 0.2104(3) 0.2068(6) 0.7439(3) 0.0926(17) Uani 1 1 d .
H36D H 0.2288 0.2473 0.7840 0.139 Uiso 1 1 calc R
H36E H 0.1590 0.1758 0.7509 0.139 Uiso 1 1 calc R
H36F H 0.2089 0.2622 0.7068 0.139 Uiso 1 1 calc R
C37A C 0.2653(3) 0.0137(5) 0.7864(2) 0.0771(13) Uani 1 1 d .
H37D H 0.2997 -0.0520 0.7771 0.116 Uiso 1 1 calc R
H37E H 0.2134 -0.0162 0.7918 0.116 Uiso 1 1 calc R
H37F H 0.2826 0.0533 0.8271 0.116 Uiso 1 1 calc R

loop_
_atom_site_aniso_label
_atom_site_aniso_U_11
_atom_site_aniso_U_22
_atom_site_aniso_U_33
_atom_site_aniso_U_23
_atom_site_aniso_U_13
_atom_site_aniso_U_12
P1 0.0411(4) 0.0558(5) 0.0385(4) 0.0072(4) -0.0006(3) -0.0016(4)
S1 0.0448(5) 0.0586(5) 0.0507(5) 0.0011(4) 0.0034(4) -0.0002(4)
O1 0.082(2) 0.0503(16) 0.088(2) 0.0110(15) -0.0213(17) -0.0112(15)
O2 0.118(3) 0.0572(17) 0.080(2) 0.0232(15) -0.038(2) -0.0111(18)
O3 0.0854(19) 0.0519(15) 0.0488(14) 0.0083(12) -0.0226(13) 0.0035(14)
O4 0.0450(13) 0.0588(15) 0.0382(12) 0.0115(11) -0.0001(10) -0.0031(11)
O5 0.0590(15) 0.0559(16) 0.0557(15) 0.0032(12) -0.0097(12) -0.0065(12)
O6 0.0514(14) 0.0598(15) 0.0439(13) -0.0005(12) 0.0053(10) -0.0030(12)
O7 0.0638(16) 0.098(2) 0.0355(13) 0.0018(13) -0.0053(12) 0.0254(15)
O8 0.0384(13) 0.0648(16) 0.0688(17) 0.0298(13) -0.0024(12) 0.0002(12)
C1 0.084(3) 0.050(2) 0.064(3) -0.0036(19) -0.012(2) 0.006(2)
C2 0.060(2) 0.056(2) 0.0377(17) 0.0097(16) -0.0047(16) 0.0025(18)
C3 0.056(2) 0.048(2) 0.0394(18) 0.0090(15) -0.0023(15) -0.0003(16)
C4 0.060(2) 0.060(2) 0.049(2) 0.0100(18) 0.0064(17) -0.0069(19)
C5 0.058(2) 0.070(3) 0.058(2) 0.016(2) 0.0072(18) -0.015(2)
C6 0.061(2) 0.090(3) 0.054(2) 0.014(2) 0.0165(18) 0.001(2)
C7 0.075(3) 0.059(2) 0.051(2) 0.0151(19) -0.012(2) 0.004(2)
C8 0.084(3) 0.092(4) 0.091(4) 0.020(3) -0.007(3) 0.027(3)
C9 0.104(4) 0.113(4) 0.064(3) 0.026(3) -0.002(3) 0.017(3)
C10 0.0478(19) 0.0489(19) 0.0395(18) 0.0003(15) -0.0043(15) -0.0012(16)
C11 0.050(2) 0.049(2) 0.0447(19) 0.0012(16) -0.0007(16) -0.0020(16)
C12 0.059(2) 0.063(2) 0.045(2) -0.0054(17) -0.0041(17) 0.0077(19)
C13 0.058(2) 0.066(2) 0.048(2) -0.0035(18) -0.0146(17) 0.0020(19)
C14 0.0468(18) 0.052(2) 0.0502(19) -0.0019(17) -0.0094(15) 0.0008(17)
C15 0.0435(17) 0.0425(18) 0.0435(17) 0.0016(15) -0.0004(14) -0.0042(16)
C16 0.0372(18) 0.055(2) 0.0381(18) 0.0017(15) 0.0025(14) 0.0024(15)
C17 0.0409(19) 0.062(2) 0.0453(19) -0.0021(16) -0.0020(15) 0.0099(17)
C18 0.052(2) 0.056(2) 0.053(2) -0.0031(17) -0.0065(17) 0.0073(18)
C19 0.057(2) 0.049(2) 0.056(2) -0.0018(17) -0.0068(17) 0.0015(17)
C20 0.0431(19) 0.061(2) 0.0394(18) 0.0031(16) -0.0034(15) 0.0033(17)
C21 0.0379(18) 0.057(2) 0.0384(17) 0.0086(16) 0.0004(14) 0.0021(16)
C22 0.055(2) 0.061(2) 0.052(2) 0.0028(18) 0.0018(17) 0.0137(18)
C23 0.087(3) 0.113(4) 0.054(2) -0.020(3) -0.025(2) 0.025(3)
C24 0.072(3) 0.059(3) 0.089(3) 0.004(2) -0.021(2) 0.013(2)
C25 0.048(2) 0.066(2) 0.059(2) 0.0074(19) -0.0125(17) -0.0002(18)
C26 0.051(2) 0.099(4) 0.103(4) 0.006(3) -0.011(2) 0.005(2)
C27 0.079(3) 0.077(4) 0.164(6) 0.043(4) -0.014(4) 0.015(3)
C28 0.102(4) 0.188(7) 0.073(3) -0.020(4) -0.005(3) 0.080(5)
C35 0.086(3) 0.073(3) 0.137(5) -0.011(3) -0.058(3) -0.009(3)
C36 0.068(3) 0.164(6) 0.053(3) 0.017(3) -0.021(2) -0.015(3)
C37 0.044(2) 0.087(3) 0.096(3) 0.004(3) 0.000(2) -0.005(2)
P2 0.0429(5) 0.0522(5) 0.0419(4) 0.0063(4) 0.0008(4) 0.0040(4)
S2 0.0487(5) 0.0516(5) 0.0520(5) -0.0031(4) -0.0033(4) 0.0058(4)
O1A 0.077(2) 0.099(2) 0.0461(15) -0.0032(15) -0.0025(14) 0.0015(17)
O2A 0.152(3) 0.143(4) 0.0464(17) -0.009(2) 0.018(2) -0.069(3)
O3A 0.096(2) 0.078(2) 0.0475(15) 0.0060(14) 0.0087(15) -0.0260(17)
O4A 0.0465(13) 0.0569(15) 0.0444(12) 0.0157(11) 0.0024(10) 0.0054(11)
O5A 0.0529(14) 0.0686(17) 0.0507(14) 0.0031(13) -0.0055(11) -0.0014(13)
O6A 0.0527(14) 0.0517(15) 0.0512(14) 0.0051(11) -0.0023(11) 0.0099(11)
O7A 0.0752(18) 0.0516(15) 0.0498(14) 0.0066(12) 0.0162(13) 0.0071(13)
O8A 0.0428(12) 0.0653(15) 0.0403(12) 0.0090(12) 0.0034(9) 0.0092(12)
C1A 0.095(3) 0.053(2) 0.063(3) -0.0042(19) 0.019(2) 0.000(2)
C2A 0.057(2) 0.061(2) 0.054(2) 0.0156(18) 0.0070(17) 0.0047(19)
C3A 0.061(2) 0.051(2) 0.0422(18) 0.0093(16) 0.0026(16) 0.0022(17)
C4A 0.065(2) 0.062(2) 0.045(2) 0.0102(18) -0.0032(17) 0.0075(19)
C5A 0.063(2) 0.078(3) 0.053(2) 0.012(2) -0.0110(19) 0.014(2)
C6A 0.062(2) 0.077(3) 0.061(2) 0.013(2) -0.0020(19) 0.023(2)
C7A 0.091(3) 0.086(3) 0.046(2) 0.014(2) 0.008(2) -0.017(3)
C8A 0.258(11) 0.118(6) 0.138(7) 0.054(5) -0.040(7) 0.030(7)
C9A 0.116(5) 0.268(12) 0.094(5) -0.037(6) 0.053(4) -0.025(6)
C10A 0.051(2) 0.053(2) 0.0363(17) 0.0006(15) 0.0058(15) -0.0025(16)
C11A 0.0452(19) 0.048(2) 0.0442(18) -0.0018(16) 0.0005(15) 0.0053(16)
C12A 0.055(2) 0.050(2) 0.051(2) -0.0029(17) 0.0020(17) 0.0048(17)
C13A 0.051(2) 0.050(2) 0.051(2) -0.0021(16) 0.0085(16) -0.0032(17)
C14A 0.0421(19) 0.058(2) 0.0474(19) -0.0028(17) 0.0071(15) -0.0042(16)
C15A 0.0407(19) 0.0448(19) 0.052(2) -0.0040(16) -0.0009(15) 0.0000(15)
C16A 0.0399(17) 0.0452(18) 0.0474(18) 0.0024(16) -0.0001(14) 0.0057(16)
C17A 0.0403(17) 0.051(2) 0.0498(19) -0.0001(17) 0.0059(14) 0.0042(16)
C18A 0.052(2) 0.057(2) 0.0423(19) 0.0017(16) 0.0051(16) 0.0053(17)
C19A 0.050(2) 0.054(2) 0.0443(19) -0.0003(16) -0.0025(16) 0.0006(17)
C20A 0.0444(19) 0.057(2) 0.0448(19) 0.0075(16) -0.0023(15) -0.0005(16)
C21A 0.0466(19) 0.049(2) 0.0397(18) 0.0084(15) 0.0000(14) 0.0101(15)
C22A 0.053(2) 0.062(2) 0.051(2) 0.0020(18) 0.0116(17) 0.0105(18)
C23A 0.060(2) 0.050(2) 0.085(3) 0.006(2) 0.019(2) -0.0056(18)
C24A 0.065(2) 0.083(3) 0.044(2) -0.0009(19) 0.0089(18) 0.002(2)
C25A 0.045(2) 0.087(3) 0.055(2) 0.014(2) -0.0009(17) -0.007(2)
C26A 0.053(2) 0.091(3) 0.074(3) 0.006(2) 0.015(2) -0.002(2)
C27A 0.083(3) 0.116(4) 0.053(2) -0.003(3) 0.017(2) 0.022(3)
C28A 0.074(3) 0.079(3) 0.093(3) 0.006(3) 0.030(2) 0.027(3)
C29A 0.097(4) 0.061(3) 0.135(5) -0.003(3) 0.019(4) -0.021(3)
C30A 0.089(3) 0.071(3) 0.136(5) 0.025(3) 0.058(3) 0.000(3)
C31A 0.097(4) 0.082(3) 0.086(3) 0.033(3) 0.012(3) 0.001(3)
C32A 0.154(6) 0.106(4) 0.086(4) 0.005(3) 0.060(4) -0.016(4)
C33A 0.097(5) 0.53(2) 0.046(3) -0.040(7) 0.014(3) -0.009(8)
C34A 0.190(7) 0.104(5) 0.107(4) 0.001(4) 0.083(5) 0.043(5)
C35A 0.075(3) 0.174(6) 0.078(3) -0.006(4) -0.007(3) -0.062(4)
C36A 0.044(2) 0.117(4) 0.117(4) 0.026(3) 0.001(2) 0.008(3)
C37A 0.071(3) 0.085(3) 0.076(3) 0.011(3) 0.008(2) -0.023(3)

loop_
_atom_type_symbol
_atom_type_description
_atom_type_scat_dispersion_real
_atom_type_scat_dispersion_imag
_atom_type_scat_source
C C 0.0033 0.0016 'International Tables Vol C Tables 4.2.6.8 and 6.1.1.4'
H H 0.0000 0.0000 'International Tables Vol C Tables 4.2.6.8 and 6.1.1.4'
O O 0.0106 0.0060 'International Tables Vol C Tables 4.2.6.8 and 6.1.1.4'
P P 0.1023 0.0942 'International Tables Vol C Tables 4.2.6.8 and 6.1.1.4'
S S 0.1246 0.1234 'International Tables Vol C Tables 4.2.6.8 and 6.1.1.4'

loop_
_geom_angle_atom_site_label_1
_geom_angle_atom_site_label_2
_geom_angle_atom_site_label_3
_geom_angle
_geom_angle_publ_flag
O4 P1 O5 97.82(13) y
O4 P1 O6 100.68(12) y
O4 P1 O7 91.53(13) y
O4 P1 O8 92.88(12) y
O5 P1 O6 91.28(14) y
O5 P1 O7 87.31(15) y
O5 P1 O8 169.01(13) y
O6 P1 O7 167.79(13) y
O6 P1 O8 89.21(14) y
O8 P1 O7 89.89(15) y
O4 P1 S1 172.13(9) y
O5 P1 S1 88.35(10) y
O6 P1 S1 83.99(9) y
O7 P1 S1 83.85(9) y
O8 P1 S1 80.78(9) y
C15 S1 C16 101.30(16) y
C15 S1 P1 88.71(11) y
C16 S1 P1 89.24(11) y
C1 O1 C4 109.4(3) ?
C1 O2 C7 109.2(3) ?
C2 O3 C7 107.7(3) ?
C3 O4 P1 117.9(2) y
C5 O5 P1 108.0(2) y
C6 O6 P1 113.3(3) y
C10 O7 P1 127.5(2) y
C21 O8 P1 127.6(2) y
O1 C1 O2 112.4(4) ?
O1 C1 C2 107.6(3) ?
O2 C1 C2 104.1(3) ?
O3 C2 C3 110.9(3) ?
O3 C2 C1 104.5(3) ?
C3 C2 C1 104.5(3) ?
O4 C3 C2 106.2(3) ?
O4 C3 C4 112.6(3) ?
C2 C3 C4 102.8(3) ?
O1 C4 C5 110.7(3) ?
O1 C4 C3 104.4(3) ?
C5 C4 C3 114.5(3) ?
O5 C5 C6 101.8(3) ?
O5 C5 C4 109.5(3) ?
C6 C5 C4 112.1(4) ?
O6 C6 C5 104.0(3) ?
O2 C7 O3 103.8(3) ?
O2 C7 C8 110.5(4) ?
O3 C7 C8 111.0(4) ?
O2 C7 C9 110.1(4) ?
O3 C7 C9 109.5(4) ?
C8 C7 C9 111.7(4) ?
O7 C10 C15 121.1(3) ?
O7 C10 C11 117.7(3) ?
C15 C10 C11 121.1(3) ?
C12 C11 C10 115.2(3) ?
C12 C11 C22 122.6(3) ?
C10 C11 C22 122.1(3) ?
C11 C12 C13 125.6(3) ?
C14 C13 C12 116.5(3) ?
C14 C13 C23 121.3(3) ?
C12 C13 C23 122.1(4) ?
C13 C14 C15 120.7(3) ?
C14 C15 C10 120.7(3) ?
C14 C15 S1 121.8(3) ?
C10 C15 S1 117.5(2) ?
C17 C16 C21 120.9(3) ?
C17 C16 S1 122.8(3) ?
C21 C16 S1 116.3(3) ?
C16 C17 C18 120.1(3) ?
C17 C18 C19 117.7(3) ?
C17 C18 C24 121.3(3) ?
C19 C18 C24 121.0(4) ?
C20 C19 C18 123.7(4) ?
C21 C20 C19 116.6(3) ?
C21 C20 C25 121.3(3) ?
C19 C20 C25 122.1(3) ?
O8 C21 C20 120.6(3) ?
O8 C21 C16 118.3(3) ?
C20 C21 C16 121.0(3) ?
C27 C22 C26 107.2(4) ?
C27 C22 C11 110.9(4) ?
C26 C22 C11 110.8(3) ?
C27 C22 C28 110.8(5) ?
C26 C22 C28 105.8(4) ?
C11 C22 C28 111.1(3) ?
C31 C23 C13 110.4(7) ?
C29* C23 C13 111.8(7) ?
C31 C23 C30 112.7(6) ?
C29* C23 C30 126.7(7) ?
C13 C23 C30 112.6(4) ?
C31 C23 C30* 129.8(7) ?
C29* C23 C30* 110.6(7) ?
C13 C23 C30* 111.7(5) ?
C29* C23 C31* 109.1(6) ?
C13 C23 C31* 104.1(5) ?
C30* C23 C31* 109.3(6) ?
C31 C23 C29 108.4(6) ?
C13 C23 C29 106.7(5) ?
C30 C23 C29 105.8(5) ?
C18 C24 C32* 116.0(6) ?
C18 C24 C33 114.2(7) ?
C18 C24 C34* 108.3(7) ?
C32* C24 C34* 108.8(7) ?
C18 C24 C32 109.2(5) ?
C33 C24 C32 111.1(6) ?
C18 C24 C34 105.3(5) ?
C33 C24 C34 108.4(6) ?
C32 C24 C34 108.4(6) ?
C18 C24 C33* 107.5(5) ?
C32* C24 C33* 109.5(6) ?
C34* C24 C33* 106.2(6) ?
C35 C25 C36 109.5(4) ?
C35 C25 C20 111.8(3) ?
C36 C25 C20 109.8(3) ?
C35 C25 C37 106.5(4) ?
C36 C25 C37 109.1(4) ?
C20 C25 C37 110.1(3) ?
O4A P2 O5A 98.66(13) y
O4A P2 O6A 100.83(13) y
O4A P2 O7A 92.50(14) y
O4A P2 O8A 93.98(12) y
O5A P2 O6A 90.75(13) y
O5A P2 O7A 87.46(15) y
O5A P2 O8A 167.27(13) y
O6A P2 O7A 166.67(14) y
O6A P2 O8A 88.24(13) y
O7A P2 O8A 90.61(14) y
O4A P2 S2 171.27(9) y
O5A P2 S2 88.18(10) y
O6A P2 S2 84.40(9) y
O7A P2 S2 82.34(10) y
O8A P2 S2 79.10(8) y
C15A S2 C16A 101.07(16) y
C15A S2 P2 87.56(12) y
C16A S2 P2 87.94(11) y
C1A O1A C4A 109.2(3) ?
C1A O2A C7A 111.5(3) ?
C7A O3A C2A 109.3(3) ?
C3A O4A P2 118.7(2) y
C5A O5A P2 108.0(2) y
C6A O6A P2 113.8(2) y
C10A O7A P2 127.9(2) y
C21A O8A P2 126.1(2) y
O2A C1A O1A 112.8(4) ?
O2A C1A C2A 105.4(4) ?
O1A C1A C2A 107.8(3) ?
O3A C2A C3A 110.1(3) ?
O3A C2A C1A 104.1(3) ?
C3A C2A C1A 105.5(3) ?
O4A C3A C2A 106.1(3) ?
O4A C3A C4A 113.0(3) ?
C2A C3A C4A 102.2(3) ?
O1A C4A C5A 109.0(4) ?
O1A C4A C3A 105.1(3) ?
C5A C4A C3A 115.0(3) ?
O5A C5A C6A 102.5(3) ?
O5A C5A C4A 109.3(3) ?
C6A C5A C4A 111.4(4) ?
O6A C6A C5A 104.1(3) ?
O2A C7A O3A 106.8(3) ?
O2A C7A C8A 109.5(6) ?
O3A C7A C8A 109.8(5) ?
O2A C7A C9A 108.8(6) ?
O3A C7A C9A 109.7(5) ?
C8A C7A C9A 112.1(7) ?
O7A C10A C11A 119.0(3) ?
O7A C10A C15A 120.8(3) ?
C11A C10A C15A 120.1(3) ?
C12A C11A C10A 116.2(3) ?
C12A C11A C22A 121.9(3) ?
C10A C11A C22A 121.9(3) ?
C11A C12A C13A 125.5(3) ?
C14A C13A C12A 116.5(3) ?
C14A C13A C23A 123.1(3) ?
C12A C13A C23A 120.5(3) ?
C13A C14A C15A 120.7(3) ?
C14A C15A C10A 121.0(3) ?
C14A C15A S2 121.5(3) ?
C10A C15A S2 117.5(3) ?
C21A C16A C17A 121.7(3) ?
C21A C16A S2 116.1(2) ?
C17A C16A S2 122.2(3) ?
C16A C17A C18A 119.9(3) ?
C19A C18A C17A 117.0(3) ?
C19A C18A C24A 121.8(3) ?
C17A C18A C24A 121.2(3) ?
C18A C19A C20A 124.8(3) ?
C21A C20A C19A 115.9(3) ?
C21A C20A C25A 122.8(3) ?
C19A C20A C25A 121.3(3) ?
O8A C21A C16A 119.2(3) ?
O8A C21A C20A 120.1(3) ?
C16A C21A C20A 120.6(3) ?
C27A C22A C26A 109.1(4) ?
C27A C22A C28A 107.7(4) ?
C26A C22A C28A 108.4(4) ?
C27A C22A C11A 110.0(3) ?
C26A C22A C11A 110.4(3) ?
C28A C22A C11A 111.2(3) ?
C29A C23A C13A 110.1(4) ?
C29A C23A C30A 108.4(4) ?
C13A C23A C30A 111.5(3) ?
C29A C23A C31A 108.1(4) ?
C13A C23A C31A 109.4(3) ?
C30A C23A C31A 109.2(4) ?
C33A C24A C32A 110.1(6) ?
C33A C24A C34A 111.1(7) ?
C32A C24A C34A 104.4(5) ?
C33A C24A C18A 111.5(4) ?
C32A C24A C18A 111.7(4) ?
C34A C24A C18A 107.9(4) ?
C35A C25A C37A 109.3(5) ?
C35A C25A C36A 108.2(4) ?
C37A C25A C36A 108.5(4) ?
C35A C25A C20A 111.6(3) ?
C37A C25A C20A 109.4(3) ?
C36A C25A C20A 109.8(4) ?

loop_
_geom_bond_atom_site_label_1
_geom_bond_atom_site_label_2
_geom_bond_distance
_geom_bond_publ_flag
P1 O4 1.618(2) y
P1 O5 1.652(3) y
P1 O6 1.655(3) y
P1 O7 1.666(3) y
P1 O8 1.665(3) y
P1 S1 2.5993(12) y
S1 C15 1.759(3) ?
S1 C16 1.765(4) ?
O1 C1 1.385(6) ?
O1 C4 1.425(5) ?
O2 C1 1.409(5) ?
O2 C7 1.419(5) ?
O3 C2 1.410(4) ?
O3 C7 1.423(5) ?
O4 C3 1.433(4) ?
O5 C5 1.433(5) ?
O6 C6 1.416(5) ?
O7 C10 1.354(4) ?
O8 C21 1.365(4) ?
C1 C2 1.539(6) ?
C2 C3 1.506(5) ?
C3 C4 1.535(5) ?
C4 C5 1.514(6) ?
C5 C6 1.509(6) ?
C7 C8 1.489(7) ?
C7 C9 1.497(6) ?
C10 C15 1.392(5) ?
C10 C11 1.409(5) ?
C11 C12 1.383(5) ?
C11 C22 1.540(5) ?
C12 C13 1.405(5) ?
C13 C14 1.378(5) ?
C13 C23 1.533(5) ?
C14 C15 1.391(5) ?
C16 C17 1.389(5) ?
C16 C21 1.393(5) ?
C17 C18 1.391(6) ?
C18 C19 1.399(5) ?
C18 C24 1.529(6) ?
C19 C20 1.399(5) ?
C20 C21 1.391(5) ?
C20 C25 1.537(5) ?
C22 C27 1.511(7) ?
C22 C26 1.517(7) ?
C22 C28 1.543(6) ?
C23 C31 1.520(11) ?
C23 C29* 1.532(10) ?
C23 C30 1.554(8) ?
C23 C30* 1.558(9) ?
C23 C31* 1.620(9) ?
C23 C29 1.652(9) ?
C24 C32* 1.549(10) ?
C24 C33 1.557(10) ?
C24 C34* 1.578(11) ?
C24 C32 1.606(9) ?
C24 C34 1.612(9) ?
C24 C33* 1.647(9) ?
C25 C35 1.521(7) ?
C25 C36 1.532(6) ?
C25 C37 1.545(6) ?
P2 O4A 1.613(2) y
P2 O5A 1.659(3) y
P2 O6A 1.658(3) y
P2 O7A 1.654(3) y
P2 O8A 1.674(2) y
P2 S2 2.6664(12) y
S2 C15A 1.770(4) ?
S2 C16A 1.779(4) ?
O1A C1A 1.402(6) ?
O1A C4A 1.430(5) ?
O2A C1A 1.387(5) ?
O2A C7A 1.391(6) ?
O3A C7A 1.406(5) ?
O3A C2A 1.422(5) ?
O4A C3A 1.443(4) ?
O5A C5A 1.434(5) ?
O6A C6A 1.423(4) ?
O7A C10A 1.363(4) ?
O8A C21A 1.375(4) ?
C1A C2A 1.505(6) ?
C2A C3A 1.499(5) ?
C3A C4A 1.525(5) ?
C4A C5A 1.524(6) ?
C5A C6A 1.505(6) ?
C7A C8A 1.463(8) ?
C7A C9A 1.499(8) ?
C10A C11A 1.398(5) ?
C10A C15A 1.401(5) ?
C11A C12A 1.386(5) ?
C11A C22A 1.544(5) ?
C12A C13A 1.397(5) ?
C13A C14A 1.379(5) ?
C13A C23A 1.530(5) ?
C14A C15A 1.390(5) ?
C16A C21A 1.382(5) ?
C16A C17A 1.384(5) ?
C17A C18A 1.385(5) ?
C18A C19A 1.383(5) ?
C18A C24A 1.543(5) ?
C19A C20A 1.403(5) ?
C20A C21A 1.384(5) ?
C20A C25A 1.551(5) ?
C22A C27A 1.522(6) ?
C22A C26A 1.531(6) ?
C22A C28A 1.538(6) ?
C23A C29A 1.513(7) ?
C23A C30A 1.540(6) ?
C23A C31A 1.542(7) ?
C24A C33A 1.475(7) ?
C24A C32A 1.500(8) ?
C24A C34A 1.538(8) ?
C25A C35A 1.506(7) ?
C25A C37A 1.523(6) ?
C25A C36A 1.540(7) ?
